data_7710404
loop_
_publ_author_name
'Shekhovtsov, Nikita'
'Vinogradova, Katerina A.'
'Vorob'eva, Sofia'
'Berezin, Alexey Sergeevich'
'Plyusnin, Victor F.'
'Naumov, Dmitry Y.'
'Pervukhina, Natalie V.'
'Nikolaenkova, Elena B.'
'Tikhonov, Alexsei Ya.'
'Bushuev, Mark B.'

_publ_section_title
;
 N-Hydroxy -- N-oxide photoinduced tautomerization and excitation
 wavelength dependent luminescence of ESIPT-capable zinc(II) complexes
 with a rationally designed 1-hydroxy-2,4-di(pyridin-2-yl)-1H-imidazole
 ESIPT-ligand
;
_journal_name_full 'Dalton Transactions'
_journal_paper_doi 10.1039/D2DT01232D
_journal_year 2022
_chemical_formula_moiety 'C14 H12 I2 N4 O Zn'
_chemical_formula_sum 'C14 H12 I2 N4 O Zn'
_chemical_formula_weight 571.45
_space_group_crystal_system monoclinic
_space_group_IT_number 14
_space_group_name_Hall '-P 2ybc'
_space_group_name_H-M_alt 'P 1 21/c 1'
_atom_sites_solution_hydrogens geom
_audit_creation_method SHELXL-2017/1
_audit_update_record
;
2021-12-03 deposited with the CCDC.	2022-06-01 downloaded from the CCDC.
;
_cell_angle_alpha 90
_cell_angle_beta 91.506(2)
_cell_angle_gamma 90
_cell_formula_units_Z 4
_cell_length_a 12.0424(9)
_cell_length_b 8.1386(6)
_cell_length_c 17.4214(15)
_cell_measurement_reflns_used 5569
_cell_measurement_temperature 150(2)
_cell_measurement_theta_max 26.47
_cell_measurement_theta_min 2.76
_cell_volume 1706.9(2)
_computing_cell_refinement 'SAINT (Bruker, 2004)'
_computing_data_collection 'APEX2 (Bruker, 2004)'
_computing_data_reduction 'SAINT (Bruker, 2004)'
_computing_molecular_graphics 'SHELXTL (Bruker, 2004)'
_computing_publication_material 'SHELXTL (Bruker, 2004)'
_computing_structure_refinement 'SHELXL-2017/1 (Sheldrick, 2017)'
_computing_structure_solution 'SHELXTL (Bruker, 2004)'
_diffrn_ambient_temperature 150(2)
_diffrn_measured_fraction_theta_full 0.998
_diffrn_measured_fraction_theta_max 0.998
_diffrn_measurement_device_type 'Bruker Nonius X8Apex CCD area-detector'
_diffrn_measurement_method '\f scans'
_diffrn_radiation_type MoK\a
_diffrn_radiation_wavelength 0.71073
_diffrn_reflns_av_R_equivalents 0.0498
_diffrn_reflns_av_unetI/netI 0.0425
_diffrn_reflns_Laue_measured_fraction_full 0.998
_diffrn_reflns_Laue_measured_fraction_max 0.998
_diffrn_reflns_limit_h_max 14
_diffrn_reflns_limit_h_min -11
_diffrn_reflns_limit_k_max 9
_diffrn_reflns_limit_k_min -10
_diffrn_reflns_limit_l_max 21
_diffrn_reflns_limit_l_min -21
_diffrn_reflns_number 11233
_diffrn_reflns_point_group_measured_fraction_full 0.998
_diffrn_reflns_point_group_measured_fraction_max 0.998
_diffrn_reflns_theta_full 25.500
_diffrn_reflns_theta_max 26.022
_diffrn_reflns_theta_min 2.339
_exptl_absorpt_coefficient_mu 5.062
_exptl_absorpt_correction_type multi-scan
_exptl_absorpt_process_details 'SADABS (Bruker, 2004)'
_exptl_crystal_colour yellow
_exptl_crystal_density_diffrn 2.224
_exptl_crystal_description prism
_exptl_crystal_F_000 1072
_exptl_crystal_size_max 0.250
_exptl_crystal_size_mid 0.150
_exptl_crystal_size_min 0.050
_exptl_transmission_factor_max 0.7454
_exptl_transmission_factor_min 0.4519
_refine_diff_density_max 2.288
_refine_diff_density_min -1.513
_refine_diff_density_rms 0.183
_refine_ls_extinction_method none
_refine_ls_goodness_of_fit_ref 1.163
_refine_ls_hydrogen_treatment constr
_refine_ls_matrix_type full
_refine_ls_number_parameters 210
_refine_ls_number_reflns 3346
_refine_ls_number_restraints 0
_refine_ls_restrained_S_all 1.163
_refine_ls_R_factor_all 0.0541
_refine_ls_R_factor_gt 0.0493
_refine_ls_shift/su_max 0.000
_refine_ls_shift/su_mean 0.000
_refine_ls_structure_factor_coef Fsqd
_refine_ls_weighting_details 'w=1/[\s^2^(Fo^2^)+(0.0467P)^2^+13.8466P] where P=(Fo^2^+2Fc^2^)/3'
_refine_ls_weighting_scheme calc
_refine_ls_wR_factor_gt 0.1234
_refine_ls_wR_factor_ref 0.1257
_reflns_Friedel_coverage 0.000
_reflns_number_gt 3051
_reflns_number_total 3346
_reflns_threshold_expression 'I > 2\s(I)'
_cod_data_source_file d2dt01232d2.cif
_cod_data_source_block mbb_260
_cod_original_sg_symbol_H-M 'P 21/c'
_cod_database_code 7710404
_shelx_shelxl_version_number 2017/1
_shelx_space_group_comment
;
The symmetry employed for this shelxl refinement is uniquely defined
by the following loop, which should always be used as a source of
symmetry information in preference to the above space-group names.
They are only intended as comments.
;
_shelx_estimated_absorpt_t_min 0.364
_shelx_estimated_absorpt_t_max 0.786

loop_
_space_group_symop_operation_xyz
'x, y, z'
'-x, y+1/2, -z+1/2'
'-x, -y, -z'
'x, -y-1/2, z-1/2'

loop_
_atom_site_label
_atom_site_type_symbol
_atom_site_fract_x
_atom_site_fract_y
_atom_site_fract_z
_atom_site_U_iso_or_equiv
_atom_site_adp_type
_atom_site_occupancy
_atom_site_site_symmetry_order
_atom_site_calc_flag
_atom_site_refinement_flags_posn
_atom_site_refinement_flags_adp
_atom_site_refinement_flags_occupancy
_atom_site_disorder_assembly
_atom_site_disorder_group
I1 I 0.37045(5) 0.55093(7) 0.24994(3) 0.03746(18) Uani 1 1 d . . . . .
I2 I 0.17491(4) 0.92473(6) 0.12973(3) 0.03118(16) Uani 1 1 d . . . . .
Zn1A Zn 0.30682(8) 0.68110(12) 0.12424(5) 0.0226(3) Uani 0.810(3) 1 d . . P A 1
N2 N 0.4336(5) 0.7262(8) 0.0478(3) 0.0301(13) Uani 1 1 d . . . . .
H1B H 0.387429 0.712170 0.085546 0.036 Uiso 0.190(3) 1 calc R U P A 2
N1 N 0.1784(5) 0.3870(8) -0.0567(4) 0.0338(14) Uani 1 1 d . . . . .
O1 O 0.1063(6) 0.2802(8) -0.0959(4) 0.0537(17) Uani 1 1 d . . . . .
H1A H 0.059934 0.242445 -0.065337 0.064 Uiso 0.810(3) 1 calc R U P A 1
N3A N 0.0058(5) 0.2703(8) 0.0341(4) 0.0298(14) Uani 0.810(3) 1 d . . P A 1
C32A C 0.0842(8) 0.4030(13) 0.1437(6) 0.057(3) Uani 0.810(3) 1 d . . P A 1
H32A H 0.137692 0.475960 0.165775 0.069 Uiso 0.810(3) 1 calc R U P A 1
N4 N 0.2528(5) 0.5307(7) 0.0370(3) 0.0209(11) Uani 1 1 d . . . . .
C2 C 0.3140(6) 0.5559(8) -0.0275(4) 0.0240(14) Uani 1 1 d . . . . .
C1 C 0.2680(7) 0.4667(9) -0.0871(4) 0.0333(18) Uani 1 1 d . . . . .
C3 C 0.1703(6) 0.4270(9) 0.0174(5) 0.0289(15) Uani 1 1 d . . . . .
C31 C 0.0855(6) 0.3658(9) 0.0676(5) 0.0303(16) Uani 1 1 d . . . . .
C33 C -0.0723(6) 0.2100(11) 0.0789(5) 0.0384(19) Uani 1 1 d . . . . .
H33 H -0.127548 0.141328 0.055785 0.046 Uiso 1 1 calc R U . A 1
C34 C -0.0784(7) 0.2398(14) 0.1546(6) 0.055(3) Uani 1 1 d . . . . .
H34 H -0.138229 0.197356 0.183074 0.065 Uiso 1 1 calc R U . . .
C35 C 0.0014(8) 0.3307(16) 0.1894(6) 0.062(3) Uani 1 1 d . . . . .
H35 H 0.002389 0.346215 0.243460 0.074 Uiso 1 1 calc R U . A 1
C11 C 0.2961(10) 0.4449(12) -0.1685(5) 0.057(3) Uani 1 1 d . . . . .
H11A H 0.304962 0.327647 -0.179445 0.085 Uiso 1 1 calc R U . . .
H11B H 0.365682 0.502571 -0.178531 0.085 Uiso 1 1 calc R U . . .
H11C H 0.236367 0.490161 -0.201374 0.085 Uiso 1 1 calc R U . . .
C21 C 0.4132(5) 0.6586(8) -0.0224(3) 0.0208(13) Uani 1 1 d . . . . .
C22 C 0.4838(5) 0.6852(8) -0.0833(4) 0.0228(14) Uani 1 1 d . . . . .
H22 H 0.467313 0.637763 -0.132096 0.027 Uiso 1 1 calc R U . . .
C23 C 0.5759(6) 0.7787(9) -0.0728(5) 0.0327(17) Uani 1 1 d . . . . .
H23 H 0.623507 0.799858 -0.114312 0.039 Uiso 1 1 calc R U . . .
C24 C 0.6003(7) 0.8446(9) 0.0010(5) 0.041(2) Uani 1 1 d . . . . .
H24 H 0.665735 0.907117 0.010838 0.049 Uiso 1 1 calc R U . . .
C25 C 0.5263(7) 0.8149(10) 0.0575(4) 0.0374(19) Uani 1 1 d . . . . .
H25 H 0.541714 0.860229 0.106851 0.045 Uiso 1 1 calc R U . . .
Zn1B Zn 0.2240(4) 0.6135(5) 0.1386(3) 0.0279(15) Uani 0.190(3) 1 d . . P A 2
N3B N 0.0842(8) 0.4030(13) 0.1437(6) 0.057(3) Uani 0.190(3) 1 d . . P A 2
C32B C 0.0058(5) 0.2703(8) 0.0341(4) 0.0298(14) Uani 0.190(3) 1 d . . P A 2
H32B H 0.005674 0.247074 -0.019325 0.036 Uiso 0.190(3) 1 calc R U P A 2

loop_
_atom_site_aniso_label
_atom_site_aniso_U_11
_atom_site_aniso_U_22
_atom_site_aniso_U_33
_atom_site_aniso_U_23
_atom_site_aniso_U_13
_atom_site_aniso_U_12
I1 0.0533(3) 0.0421(3) 0.0168(2) 0.00347(19) -0.0025(2) 0.0140(2)
I2 0.0350(3) 0.0266(3) 0.0321(3) -0.00063(19) 0.0039(2) 0.00813(19)
Zn1A 0.0305(6) 0.0238(5) 0.0135(5) 0.0002(3) 0.0024(4) 0.0040(4)
N2 0.040(4) 0.027(3) 0.023(3) -0.001(2) 0.003(3) 0.009(3)
N1 0.028(3) 0.031(3) 0.042(4) -0.002(3) -0.014(3) 0.001(3)
O1 0.053(4) 0.053(4) 0.054(4) -0.008(3) -0.010(3) -0.009(3)
N3A 0.023(3) 0.031(3) 0.034(3) 0.005(3) -0.008(3) -0.005(3)
C32A 0.042(5) 0.060(6) 0.069(7) -0.037(5) -0.006(5) 0.008(4)
N4 0.022(3) 0.022(3) 0.019(3) 0.001(2) 0.002(2) 0.004(2)
C2 0.028(3) 0.027(3) 0.017(3) 0.005(3) 0.006(3) 0.007(3)
C1 0.053(5) 0.031(4) 0.015(3) -0.002(3) -0.004(3) 0.024(4)
C3 0.027(4) 0.023(3) 0.036(4) 0.001(3) -0.005(3) 0.006(3)
C31 0.021(3) 0.026(3) 0.045(4) -0.003(3) -0.001(3) 0.008(3)
C33 0.025(4) 0.041(5) 0.049(5) 0.015(4) -0.002(3) -0.001(3)
C34 0.033(4) 0.079(7) 0.053(6) 0.017(5) 0.013(4) 0.015(5)
C35 0.046(6) 0.099(9) 0.041(5) -0.016(5) 0.015(4) 0.018(6)
C11 0.098(8) 0.054(6) 0.020(4) 0.006(4) 0.026(5) 0.030(5)
C21 0.025(3) 0.023(3) 0.014(3) 0.007(2) -0.001(2) 0.010(3)
C22 0.025(3) 0.030(4) 0.013(3) 0.005(3) 0.006(2) 0.006(3)
C23 0.033(4) 0.027(4) 0.038(4) 0.011(3) 0.010(3) 0.005(3)
C24 0.039(4) 0.023(4) 0.060(6) 0.005(4) -0.017(4) 0.001(3)
C25 0.056(5) 0.031(4) 0.026(4) -0.002(3) -0.004(4) 0.015(4)
Zn1B 0.034(3) 0.022(2) 0.026(2) -0.0049(17) -0.0098(18) 0.0025(19)
N3B 0.042(5) 0.060(6) 0.069(7) -0.037(5) -0.006(5) 0.008(4)
C32B 0.023(3) 0.031(3) 0.034(3) 0.005(3) -0.008(3) -0.005(3)

loop_
_atom_type_symbol
_atom_type_description
_atom_type_scat_dispersion_real
_atom_type_scat_dispersion_imag
_atom_type_scat_source
C C 0.0033 0.0016 'International Tables Vol C Tables 4.2.6.8 and 6.1.1.4'
H H 0.0000 0.0000 'International Tables Vol C Tables 4.2.6.8 and 6.1.1.4'
N N 0.0061 0.0033 'International Tables Vol C Tables 4.2.6.8 and 6.1.1.4'
O O 0.0106 0.0060 'International Tables Vol C Tables 4.2.6.8 and 6.1.1.4'
Zn Zn 0.2839 1.4301 'International Tables Vol C Tables 4.2.6.8 and 6.1.1.4'
I I -0.4742 1.8119 'International Tables Vol C Tables 4.2.6.8 and 6.1.1.4'

loop_
_geom_angle_atom_site_label_1
_geom_angle_atom_site_label_2
_geom_angle_atom_site_label_3
_geom_angle
_geom_angle_site_symmetry_1
_geom_angle_site_symmetry_3
_geom_angle_publ_flag
N4 Zn1A N2 81.6(2) . . ?
N4 Zn1A I1 118.37(16) . . ?
N2 Zn1A I1 114.59(17) . . ?
N4 Zn1A I2 107.94(15) . . ?
N2 Zn1A I2 110.80(17) . . ?
I1 Zn1A I2 117.93(4) . . ?
C25 N2 C21 117.6(6) . . ?
C25 N2 Zn1A 129.6(5) . . ?
C21 N2 Zn1A 112.7(5) . . ?
C25 N2 H1B 121.2 . . ?
C21 N2 H1B 121.2 . . ?
C3 N1 C1 109.5(6) . . ?
C3 N1 O1 124.4(7) . . ?
C1 N1 O1 126.1(7) . . ?
N1 O1 H1A 109.5 . . ?
C33 N3A C31 117.6(7) . . ?
C31 C32A C35 118.7(9) . . ?
C31 C32A H32A 120.6 . . ?
C35 C32A H32A 120.6 . . ?
C3 N4 C2 107.1(6) . . ?
C3 N4 Zn1B 107.6(5) . . ?
C2 N4 Zn1B 144.0(5) . . ?
C3 N4 Zn1A 141.8(5) . . ?
C2 N4 Zn1A 110.6(4) . . ?
C1 C2 N4 108.9(6) . . ?
C1 C2 C21 131.6(7) . . ?
N4 C2 C21 119.4(6) . . ?
C2 C1 N1 105.3(6) . . ?
C2 C1 C11 133.7(9) . . ?
N1 C1 C11 121.0(8) . . ?
N1 C3 N4 109.1(7) . . ?
N1 C3 C31 124.7(7) . . ?
N4 C3 C31 126.3(7) . . ?
N3A C31 C32A 121.4(8) . . ?
C32B C31 N3B 121.4(8) . . ?
C32B C31 C3 116.1(7) . . ?
N3A C31 C3 116.1(7) . . ?
C32A C31 C3 122.5(8) . . ?
N3B C31 C3 122.5(8) . . ?
C32B C33 C34 124.5(9) . . ?
N3A C33 C34 124.5(9) . . ?
N3A C33 H33 117.8 . . ?
C34 C33 H33 117.8 . . ?
C35 C34 C33 119.0(9) . . ?
C35 C34 H34 120.5 . . ?
C33 C34 H34 120.5 . . ?
C34 C35 N3B 118.6(9) . . ?
C34 C35 C32A 118.6(9) . . ?
C34 C35 H35 120.7 . . ?
C32A C35 H35 120.7 . . ?
C1 C11 H11A 109.5 . . ?
C1 C11 H11B 109.5 . . ?
H11A C11 H11B 109.5 . . ?
C1 C11 H11C 109.5 . . ?
H11A C11 H11C 109.5 . . ?
H11B C11 H11C 109.5 . . ?
N2 C21 C22 121.5(6) . . ?
N2 C21 C2 114.6(6) . . ?
C22 C21 C2 123.8(6) . . ?
C23 C22 C21 119.9(7) . . ?
C23 C22 H22 120.1 . . ?
C21 C22 H22 120.0 . . ?
C22 C23 C24 119.0(7) . . ?
C22 C23 H23 120.5 . . ?
C24 C23 H23 120.5 . . ?
C25 C24 C23 117.6(7) . . ?
C25 C24 H24 121.2 . . ?
C23 C24 H24 121.2 . . ?
N2 C25 C24 124.3(7) . . ?
N2 C25 H25 117.9 . . ?
C24 C25 H25 117.9 . . ?
N4 Zn1B N3B 85.8(3) . . ?
N4 Zn1B I2 109.3(2) . . ?
N3B Zn1B I2 122.5(3) . . ?
N4 Zn1B I1 118.2(3) . . ?
N3B Zn1B I1 106.9(3) . . ?
I2 Zn1B I1 112.21(15) . . ?
C31 N3B C35 118.7(9) . . ?
C31 N3B Zn1B 95.6(7) . . ?
C35 N3B Zn1B 144.9(7) . . ?
C33 C32B C31 117.6(7) . . ?
C33 C32B H32B 121.2 . . ?
C31 C32B H32B 121.2 . . ?

loop_
_geom_bond_atom_site_label_1
_geom_bond_atom_site_label_2
_geom_bond_distance
_geom_bond_site_symmetry_2
_geom_bond_publ_flag
I1 Zn1A 2.5332(10) . ?
I1 Zn1B 2.636(4) . ?
I2 Zn1A 2.5440(11) . ?
I2 Zn1B 2.605(4) . ?
Zn1A N4 2.044(6) . ?
Zn1A N2 2.085(6) . ?
N2 C25 1.336(11) . ?
N2 C21 1.357(9) . ?
N2 H1B 0.8800 . ?
N1 C3 1.337(10) . ?
N1 C1 1.376(11) . ?
N1 O1 1.395(9) . ?
O1 H1A 0.8400 . ?
N3A C33 1.331(10) . ?
N3A C31 1.355(10) . ?
C32A C31 1.360(13) . ?
C32A C35 1.421(15) . ?
C32A H32A 0.9500 . ?
N4 C3 1.341(9) . ?
N4 C2 1.375(9) . ?
N4 Zn1B 1.934(7) . ?
C2 C1 1.371(10) . ?
C2 C21 1.459(10) . ?
C1 C11 1.477(10) . ?
C3 C31 1.451(11) . ?
C31 C32B 1.355(10) . ?
C31 N3B 1.360(13) . ?
C33 C32B 1.331(10) . ?
C33 C34 1.345(13) . ?
C33 H33 0.9500 . ?
C34 C35 1.344(15) . ?
C34 H34 0.9500 . ?
C35 N3B 1.421(15) . ?
C35 H35 0.9500 . ?
C11 H11A 0.9800 . ?
C11 H11B 0.9800 . ?
C11 H11C 0.9800 . ?
C21 C22 1.395(9) . ?
C22 C23 1.354(10) . ?
C22 H22 0.9500 . ?
C23 C24 1.416(12) . ?
C23 H23 0.9500 . ?
C24 C25 1.367(13) . ?
C24 H24 0.9500 . ?
C25 H25 0.9500 . ?
Zn1B N3B 2.405(11) . ?
C32B H32B 0.9500 . ?

loop_
_geom_torsion_atom_site_label_1
_geom_torsion_atom_site_label_2
_geom_torsion_atom_site_label_3
_geom_torsion_atom_site_label_4
_geom_torsion
_geom_torsion_site_symmetry_1
_geom_torsion_site_symmetry_2
_geom_torsion_site_symmetry_3
_geom_torsion_site_symmetry_4
_geom_torsion_publ_flag
C3 N4 C2 C1 0.1(7) . . . . ?
Zn1B N4 C2 C1 -164.4(6) . . . . ?
Zn1A N4 C2 C1 -173.4(4) . . . . ?
C3 N4 C2 C21 -177.2(6) . . . . ?
Zn1B N4 C2 C21 18.3(11) . . . . ?
Zn1A N4 C2 C21 9.2(7) . . . . ?
N4 C2 C1 N1 -0.4(7) . . . . ?
C21 C2 C1 N1 176.6(7) . . . . ?
N4 C2 C1 C11 179.9(8) . . . . ?
C21 C2 C1 C11 -3.1(14) . . . . ?
C3 N1 C1 C2 0.4(8) . . . . ?
O1 N1 C1 C2 -179.4(7) . . . . ?
C3 N1 C1 C11 -179.8(7) . . . . ?
O1 N1 C1 C11 0.3(11) . . . . ?
C1 N1 C3 N4 -0.4(8) . . . . ?
O1 N1 C3 N4 179.5(6) . . . . ?
C1 N1 C3 C31 179.9(6) . . . . ?
O1 N1 C3 C31 -0.2(11) . . . . ?
C2 N4 C3 N1 0.1(8) . . . . ?
Zn1B N4 C3 N1 170.6(5) . . . . ?
Zn1A N4 C3 N1 170.4(5) . . . . ?
C2 N4 C3 C31 179.8(7) . . . . ?
Zn1B N4 C3 C31 -9.7(8) . . . . ?
Zn1A N4 C3 C31 -9.9(12) . . . . ?
C33 N3A C31 C32A -1.8(11) . . . . ?
C33 N3A C31 C3 179.0(7) . . . . ?
C35 C32A C31 N3A 4.2(13) . . . . ?
C35 C32A C31 C3 -176.7(8) . . . . ?
N1 C3 C31 C32B -4.5(10) . . . . ?
N4 C3 C31 C32B 175.9(6) . . . . ?
N1 C3 C31 N3A -4.5(10) . . . . ?
N4 C3 C31 N3A 175.9(6) . . . . ?
N1 C3 C31 C32A 176.3(8) . . . . ?
N4 C3 C31 C32A -3.3(12) . . . . ?
N1 C3 C31 N3B 176.3(8) . . . . ?
N4 C3 C31 N3B -3.3(12) . . . . ?
C31 N3A C33 C34 1.1(12) . . . . ?
C32B C33 C34 C35 -2.9(15) . . . . ?
N3A C33 C34 C35 -2.9(15) . . . . ?
C33 C34 C35 N3B 5.1(16) . . . . ?
C33 C34 C35 C32A 5.1(16) . . . . ?
C31 C32A C35 C34 -5.8(15) . . . . ?
C25 N2 C21 C22 -2.4(9) . . . . ?
Zn1A N2 C21 C22 175.1(5) . . . . ?
C25 N2 C21 C2 176.6(6) . . . . ?
Zn1A N2 C21 C2 -5.9(7) . . . . ?
C1 C2 C21 N2 -178.9(7) . . . . ?
N4 C2 C21 N2 -2.2(9) . . . . ?
C1 C2 C21 C22 0.0(11) . . . . ?
N4 C2 C21 C22 176.7(6) . . . . ?
N2 C21 C22 C23 0.8(10) . . . . ?
C2 C21 C22 C23 -178.1(6) . . . . ?
C21 C22 C23 C24 1.6(10) . . . . ?
C22 C23 C24 C25 -2.5(11) . . . . ?
C21 N2 C25 C24 1.5(11) . . . . ?
Zn1A N2 C25 C24 -175.5(6) . . . . ?
C23 C24 C25 N2 0.9(12) . . . . ?
C32B C31 N3B C35 4.2(13) . . . . ?
C3 C31 N3B C35 -176.7(8) . . . . ?
C32B C31 N3B Zn1B -168.0(6) . . . . ?
C3 C31 N3B Zn1B 11.1(8) . . . . ?
C34 C35 N3B C31 -5.8(15) . . . . ?
C34 C35 N3B Zn1B 160.6(10) . . . . ?
C34 C33 C32B C31 1.1(12) . . . . ?
N3B C31 C32B C33 -1.8(11) . . . . ?
C3 C31 C32B C33 179.0(7) . . . . ?
